data_2019489
loop_
_publ_author_name
'Benali-Cherif, Rim'
'Takouachet, Radhwane'
'Bendeif, El-Eulmi'
'Benali-Cherif, Nourredine'

_publ_section_title
;
 The structural properties of a noncentrosymmetric polymorph of
 4-aminobenzoic acid
;
_journal_coeditor_code SK3526
_journal_issue 3
_journal_name_full 'Acta Crystallographica Section C'
_journal_page_first 323
_journal_page_last 325
_journal_paper_doi 10.1107/S2053229614002447
_journal_volume 70
_journal_year 2014
_chemical_formula_iupac 'C7 H7 N O2'
_chemical_formula_moiety 'C7 H7 N O2'
_chemical_formula_sum 'C7 H7 N O2'
_chemical_formula_weight 137.14
_chemical_name_systematic
;
4-Aminobenzoic acid
;
_space_group_IT_number 33
_symmetry_cell_setting orthorhombic
_symmetry_space_group_name_Hall 'P 2c -2n'
_symmetry_space_group_name_H-M 'P n a 21'
_atom_sites_solution_hydrogens difmap
_atom_sites_solution_primary direct
_atom_sites_solution_secondary difmap
_cell_angle_alpha 90.00
_cell_angle_beta 90.00
_cell_angle_gamma 90.00
_cell_formula_units_Z 8
_cell_length_a 26.9945(8)
_cell_length_b 3.7322(3)
_cell_length_c 12.6731(8)
_cell_measurement_reflns_used 2789
_cell_measurement_temperature 100(2)
_cell_measurement_theta_max 31.7460
_cell_measurement_theta_min 2.9750
_cell_volume 1276.80(14)
_computing_cell_refinement
;
CrysAlis PRO (Agilent, 2012)
;
_computing_data_collection
;
CrysAlis PRO (Agilent, 2012)
;
_computing_data_reduction
;
CrysAlis PRO (Agilent, 2012)
;
_computing_molecular_graphics
;
ORTEPIII (Burnett & Johnson, 1996) and ORTEP-3 for Windows (Farrugia,
2012)
;
_computing_publication_material 'enCIFer (Allen <i>et al.</i>, 2004)'
_computing_structure_refinement 'SHELXL97 (Sheldrick, 2008) and WinGX (Farrugia, 2012)'
_computing_structure_solution 'SHELXS97 (Sheldrick, 2008)'
_diffrn_ambient_temperature 100(2)
_diffrn_detector_area_resol_mean 8.1207
_diffrn_measured_fraction_theta_full 0.998
_diffrn_measured_fraction_theta_max 0.999
_diffrn_measurement_device_type 'Agilent SuperNova (Dual, Cu at zero, Eos)'
_diffrn_measurement_method '\w scans'
_diffrn_radiation_monochromator mirror
_diffrn_radiation_type 'Mo K\a'
_diffrn_radiation_wavelength 0.71073
_diffrn_reflns_av_R_equivalents 0.0433
_diffrn_reflns_av_sigmaI/netI 0.0484
_diffrn_reflns_limit_h_max 38
_diffrn_reflns_limit_h_min -38
_diffrn_reflns_limit_k_max 5
_diffrn_reflns_limit_k_min -5
_diffrn_reflns_limit_l_max 17
_diffrn_reflns_limit_l_min -17
_diffrn_reflns_number 9638
_diffrn_reflns_theta_full 30.02
_diffrn_reflns_theta_max 30.02
_diffrn_reflns_theta_min 3.02
_exptl_absorpt_coefficient_mu 0.106
_exptl_absorpt_correction_T_max 0.997
_exptl_absorpt_correction_T_min 0.959
_exptl_absorpt_correction_type analytical
_exptl_absorpt_process_details
;
[CrysAlis PRO (Agilent, 2012), based on expressions derived by Clark &
Reid
(1995)]
;
_exptl_crystal_colour Colorless
_exptl_crystal_density_diffrn 1.427
_exptl_crystal_density_method 'not measured'
_exptl_crystal_description Needle
_exptl_crystal_F_000 576
_exptl_crystal_size_max 0.12
_exptl_crystal_size_mid 0.05
_exptl_crystal_size_min 0.04
_refine_diff_density_max 0.487
_refine_diff_density_min -0.208
_refine_ls_extinction_method none
_refine_ls_goodness_of_fit_ref 1.042
_refine_ls_hydrogen_treatment refall
_refine_ls_matrix_type full
_refine_ls_number_parameters 237
_refine_ls_number_reflns 3604
_refine_ls_number_restraints 2
_refine_ls_restrained_S_all 1.042
_refine_ls_R_factor_all 0.0647
_refine_ls_R_factor_gt 0.0510
_refine_ls_shift/su_max 0.003
_refine_ls_shift/su_mean 0.000
_refine_ls_structure_factor_coef Fsqd
_refine_ls_weighting_details 'calc w=1/[\s^2^(Fo^2^)+(0.0624P)^2^+0.4328P] where P=(Fo^2^+2Fc^2^)/3'
_refine_ls_weighting_scheme calc
_refine_ls_wR_factor_gt 0.1209
_refine_ls_wR_factor_ref 0.1303
_reflns_number_gt 2986
_reflns_number_total 3604
_reflns_threshold_expression I>2\s(I)
_cod_data_source_file sk3526sup1.cif
_cod_data_source_block I
_cod_database_code 2019489
_cod_database_fobs_code 2019489

loop_
_symmetry_equiv_pos_as_xyz
'x, y, z'
'-x, -y, z+1/2'
'-x+1/2, y+1/2, z+1/2'
'x+1/2, -y+1/2, z'

loop_
_atom_site_type_symbol
_atom_site_label
_atom_site_fract_x
_atom_site_fract_y
_atom_site_fract_z
_atom_site_U_iso_or_equiv
_atom_site_adp_type
_atom_site_calc_flag
_atom_site_occupancy
O O1A 0.32623(9) 0.2235(7) 0.1596(2) 0.0207(6) Uani d 1
O O2A 0.34318(8) 0.4714(7) 0.0030(2) 0.0205(5) Uani d 1
N N1A 0.11867(10) -0.0303(8) -0.0574(2) 0.0205(6) Uani d 1
C C1A 0.31417(11) 0.3118(9) 0.0621(3) 0.0156(6) Uani d 1
C C2A 0.26421(12) 0.2071(9) 0.0305(3) 0.0155(7) Uani d 1
C C3A 0.24705(12) 0.2927(9) -0.0704(3) 0.0164(7) Uani d 1
C C4A 0.19931(13) 0.2119(9) -0.1005(3) 0.0161(6) Uani d 1
C C5A 0.16700(11) 0.0401(9) -0.0299(2) 0.0158(6) Uani d 1
C C6A 0.18435(11) -0.0478(9) 0.0708(2) 0.0159(6) Uani d 1
C C7A 0.23219(11) 0.0357(9) 0.1009(2) 0.0158(6) Uani d 1
O O1B 0.42862(9) 0.7458(6) 0.0618(2) 0.0189(6) Uani d 1
O O2B 0.41094(8) 0.4964(6) 0.21799(19) 0.0187(5) Uani d 1
N N1B 0.63292(10) 1.0268(9) 0.2935(3) 0.0232(6) Uani d 1
C C1B 0.43984(11) 0.6638(9) 0.1609(3) 0.0150(6) Uani d 1
C C2B 0.48920(12) 0.7752(8) 0.1957(3) 0.0133(6) Uani d 1
C C3B 0.50488(12) 0.6946(9) 0.2982(3) 0.0162(6) Uani d 1
C C4B 0.55198(13) 0.7817(9) 0.3318(3) 0.0168(7) Uani d 1
C C5B 0.58484(10) 0.9554(9) 0.2627(2) 0.0161(6) Uani d 1
C C6B 0.56921(11) 1.0398(8) 0.1602(3) 0.0155(6) Uani d 1
C C7B 0.52193(11) 0.9513(8) 0.1272(2) 0.0154(6) Uani d 1
H H1 0.1118(17) -0.006(12) -0.131(4) 0.039(13) Uiso d 1
H H2 0.1035(17) -0.193(12) -0.015(4) 0.029(12) Uiso d 1
H H3 0.6389(16) 1.003(11) 0.358(4) 0.029(12) Uiso d 1
H H4 0.6483(19) 1.201(14) 0.258(4) 0.039(14) Uiso d 1
H H4A 0.1889(17) 0.266(11) -0.183(4) 0.032(14) Uiso d 1
H H4B 0.5636(16) 0.729(11) 0.397(4) 0.021(12) Uiso d 1
H H1A 0.3571(17) 0.34(2) 0.182(6) 0.10(3) Uiso d 1
H H1B 0.3975(13) 0.685(10) 0.046(3) 0.008(8) Uiso d 1
H H3A 0.2683(14) 0.412(11) -0.118(3) 0.018(10) Uiso d 1
H H3B 0.4825(15) 0.564(12) 0.349(3) 0.027(11) Uiso d 1
H H6A 0.1624(14) -0.176(12) 0.123(3) 0.019(10) Uiso d 1
H H6B 0.5897(15) 1.155(12) 0.115(3) 0.024(10) Uiso d 1
H H7A 0.2443(14) -0.027(10) 0.175(3) 0.018(10) Uiso d 1
H H7B 0.5112(14) 1.017(11) 0.051(3) 0.018(10) Uiso d 1

loop_
_atom_site_aniso_label
_atom_site_aniso_U_11
_atom_site_aniso_U_22
_atom_site_aniso_U_33
_atom_site_aniso_U_12
_atom_site_aniso_U_13
_atom_site_aniso_U_23
O1A 0.0178(11) 0.0297(15) 0.0147(12) -0.0060(9) -0.0030(10) 0.0029(10)
O2A 0.0177(10) 0.0273(14) 0.0164(10) -0.0036(9) 0.0003(8) 0.0021(10)
N1A 0.0177(12) 0.0272(17) 0.0167(12) -0.0042(11) -0.0022(10) 0.0021(12)
C1A 0.0170(13) 0.0149(15) 0.0149(13) 0.0020(11) 0.0008(11) -0.0007(13)
C2A 0.0155(13) 0.0141(16) 0.0168(16) 0.0020(11) -0.0005(11) -0.0009(12)
C3A 0.0181(14) 0.0163(16) 0.0146(16) -0.0008(11) 0.0025(12) -0.0013(12)
C4A 0.0198(15) 0.0163(16) 0.0124(14) 0.0031(11) -0.0025(11) 0.0012(12)
C5A 0.0176(13) 0.0144(16) 0.0153(13) 0.0030(11) -0.0003(10) -0.0009(11)
C6A 0.0173(13) 0.0152(16) 0.0154(13) 0.0004(11) 0.0012(11) 0.0005(12)
C7A 0.0174(13) 0.0134(15) 0.0168(13) 0.0025(11) -0.0004(10) 0.0015(12)
O1B 0.0184(11) 0.0228(14) 0.0155(12) -0.0035(8) -0.0024(9) 0.0035(9)
O2B 0.0174(10) 0.0234(12) 0.0154(10) -0.0046(9) -0.0001(8) 0.0016(9)
N1B 0.0183(12) 0.0317(18) 0.0194(14) -0.0025(12) -0.0026(10) 0.0006(13)
C1B 0.0175(13) 0.0136(14) 0.0139(13) 0.0010(12) 0.0010(11) -0.0023(13)
C2B 0.0162(13) 0.0111(15) 0.0127(14) 0.0005(10) -0.0001(11) -0.0008(11)
C3B 0.0176(14) 0.0147(16) 0.0162(15) 0.0008(11) 0.0006(12) 0.0011(13)
C4B 0.0186(14) 0.0160(17) 0.0157(16) 0.0014(11) -0.0009(12) -0.0014(12)
C5B 0.0150(13) 0.0157(15) 0.0175(13) 0.0015(11) -0.0017(10) -0.0058(12)
C6B 0.0171(13) 0.0131(15) 0.0162(12) 0.0002(10) 0.0017(11) -0.0001(13)
C7B 0.0173(13) 0.0143(15) 0.0145(13) 0.0014(11) 0.0007(10) -0.0014(11)

loop_
_atom_type_symbol
_atom_type_description
_atom_type_scat_dispersion_real
_atom_type_scat_dispersion_imag
_atom_type_scat_source
C C 0.0033 0.0016 'International Tables Vol C Tables 4.2.6.8 and 6.1.1.4'
H H 0.0000 0.0000 'International Tables Vol C Tables 4.2.6.8 and 6.1.1.4'
N N 0.0061 0.0033 'International Tables Vol C Tables 4.2.6.8 and 6.1.1.4'
O O 0.0106 0.0060 'International Tables Vol C Tables 4.2.6.8 and 6.1.1.4'

loop_
_geom_angle_atom_site_label_1
_geom_angle_atom_site_label_2
_geom_angle_atom_site_label_3
_geom_angle
C1A O1A H1A 112(5)
C5A N1A H1 114(3)
C5A N1A H2 114(3)
H1 N1A H2 124(4)
O2A C1A O1A 122.1(3)
O2A C1A C2A 123.2(3)
O1A C1A C2A 114.7(3)
C3A C2A C7A 118.9(3)
C3A C2A C1A 119.8(3)
C7A C2A C1A 121.3(3)
C4A C3A C2A 120.9(3)
C4A C3A H3A 120(2)
C2A C3A H3A 119(2)
C3A C4A C5A 120.3(3)
C3A C4A H4A 118(2)
C5A C4A H4A 122(2)
N1A C5A C6A 120.3(3)
N1A C5A C4A 121.0(3)
C6A C5A C4A 118.7(3)
C7A C6A C5A 120.8(3)
C7A C6A H6A 118(2)
C5A C6A H6A 121(2)
C6A C7A C2A 120.4(3)
C6A C7A H7A 120(2)
C2A C7A H7A 119(2)
C1B O1B H1B 111(2)
C5B N1B H3 116(3)
C5B N1B H4 116(3)
H3 N1B H4 119(5)
O2B C1B O1B 121.8(3)
O2B C1B C2B 122.9(3)
O1B C1B C2B 115.3(3)
C3B C2B C7B 119.0(3)
C3B C2B C1B 119.6(3)
C7B C2B C1B 121.4(3)
C4B C3B C2B 121.0(3)
C4B C3B H3B 118(2)
C2B C3B H3B 121(2)
C3B C4B C5B 119.9(3)
C3B C4B H4B 123(3)
C5B C4B H4B 117(3)
N1B C5B C6B 120.1(3)
N1B C5B C4B 120.4(3)
C6B C5B C4B 119.4(3)
C7B C6B C5B 120.3(3)
C7B C6B H6B 119(3)
C5B C6B H6B 121(3)
C6B C7B C2B 120.4(3)
C6B C7B H7B 119(2)
C2B C7B H7B 121(2)

loop_
_geom_bond_atom_site_label_1
_geom_bond_atom_site_label_2
_geom_bond_distance
_geom_bond_publ_flag
O1A C1A 1.320(4) y
O1A H1A 0.97(3) ?
O2A C1A 1.237(4) y
N1A C5A 1.376(4) y
N1A H1 0.96(5) ?
N1A H2 0.91(5) ?
C1A C2A 1.460(4) y
C2A C3A 1.397(5) y
C2A C7A 1.397(5) y
C3A C4A 1.377(5) y
C3A H3A 0.95(4) ?
C4A C5A 1.404(5) y
C4A H4A 1.10(5) ?
C5A C6A 1.399(4) y
C6A C7A 1.382(4) y
C6A H6A 1.01(4) ?
C7A H7A 1.02(4) ?
O1B C1B 1.327(4) y
O1B H1B 0.89(3) ?
O2B C1B 1.234(4) y
N1B C5B 1.381(4) y
N1B H3 0.83(5) ?
N1B H4 0.89(5) ?
C1B C2B 1.464(4) y
C2B C3B 1.399(5) y
C2B C7B 1.402(5) y
C3B C4B 1.380(5) y
C3B H3B 1.01(4) ?
C4B C5B 1.405(5) y
C4B H4B 0.91(5) ?
C5B C6B 1.402(4) y
C6B C7B 1.383(4) y
C6B H6B 0.91(4) ?
C7B H7B 1.04(4) ?

loop_
_geom_hbond_atom_site_label_D
_geom_hbond_atom_site_label_H
_geom_hbond_atom_site_label_A
_geom_hbond_site_symmetry_A
_geom_hbond_distance_DH
_geom_hbond_distance_HA
_geom_hbond_distance_DA
_geom_hbond_angle_DHA
_geom_hbond_publ_flag
O1A H1A O2B 1_555 0.97(3) 1.64(4) 2.610(2) 176(5) yes
O1B H1B O2A 1_555 0.89(3) 1.76(4) 2.631(2) 166(4) yes
N1A H1 O2B 3_544 0.96(5) 2.00(5) 2.958(3) 171(4) yes
N1B H3 O2A 2_665 0.83(5) 2.59(3) 3.305(3) 143(3) yes
N1B H3 O2A 2_675 0.83(5) 2.73(3) 3.312(3) 128(3) yes

loop_
_geom_torsion_atom_site_label_1
_geom_torsion_atom_site_label_2
_geom_torsion_atom_site_label_3
_geom_torsion_atom_site_label_4
_geom_torsion
O2A C1A C2A C3A -1.0(5)
O1A C1A C2A C3A 178.8(3)
O2A C1A C2A C7A -178.2(3)
O1A C1A C2A C7A 1.6(5)
C7A C2A C3A C4A 0.3(5)
C1A C2A C3A C4A -177.0(3)
C2A C3A C4A C5A -0.2(5)
C3A C4A C5A N1A 177.5(3)
C3A C4A C5A C6A -0.2(5)
N1A C5A C6A C7A -177.2(3)
C4A C5A C6A C7A 0.6(5)
C5A C6A C7A C2A -0.5(5)
C3A C2A C7A C6A 0.1(5)
C1A C2A C7A C6A 177.3(3)
O2B C1B C2B C3B -0.7(5)
O1B C1B C2B C3B -178.7(3)
O2B C1B C2B C7B 177.2(3)
O1B C1B C2B C7B -0.8(5)
C7B C2B C3B C4B -0.8(5)
C1B C2B C3B C4B 177.1(3)
C2B C3B C4B C5B 0.3(5)
C3B C4B C5B N1B -176.5(3)
C3B C4B C5B C6B 0.3(5)
N1B C5B C6B C7B 176.5(3)
C4B C5B C6B C7B -0.3(5)
C5B C6B C7B C2B -0.3(5)
C3B C2B C7B C6B 0.8(5)
C1B C2B C7B C6B -177.1(3)
